data_2022024
loop_
_publ_author_name
'Jha, Kunal Kumar'
'Gruza, Barbara'
'Kumar, Prashant'
'Chodkiewicz, Michal Leszek'
'Dominiak, Paulina Maria'

_publ_section_title
;
 TAAM: a reliable and user friendly tool for hydrogen-atom location using
 routine X-ray diffraction data
;
_journal_issue 3
_journal_name_full 'Acta Crystallographica Section B Structural Science, Crystal Engineering and Materials'
_journal_paper_doi 10.1107/S2052520620002917
_journal_volume 76
_journal_year 2020
_chemical_formula_moiety 'C16 H11 N O3'
_chemical_formula_sum 'C16 H11 N O3'
_chemical_formula_weight 265.27
_space_group_crystal_system orthorhombic
_space_group_IT_number 61
_space_group_name_Hall '-P 2ac 2ab'
_space_group_name_H-M_alt 'P b c a'
_symmetry_Int_Tables_number 61
_audit_creation_date 2019-09-24
_audit_creation_method
;
Olex2 1.2
(compiled 2018.05.29 svn.r3508 for OlexSys, GUI svn.r5506)
;
_cell_angle_alpha 90
_cell_angle_beta 90
_cell_angle_gamma 90
_cell_formula_units_Z 8
_cell_length_a 12.925(3)
_cell_length_b 8.273(2)
_cell_length_c 23.954(5)
_cell_measurement_temperature 100(2)
_cell_volume 2561.4(10)
_computing_molecular_graphics 'Olex2 (Dolomanov et al., 2009)'
_computing_publication_material 'Olex2 (Dolomanov et al., 2009)'
_computing_structure_refinement 'olex2.refine (Bourhis et al., 2015)'
_diffrn_ambient_temperature 100(2)
_diffrn_measured_fraction_theta_full 0.9993
_diffrn_measured_fraction_theta_max 0.9993
_diffrn_measurement_device_type 'Huber diffractometer'
_diffrn_radiation_type synchrotron
_diffrn_radiation_wavelength 0.6000
_diffrn_reflns_av_R_equivalents 0.0000
_diffrn_reflns_av_unetI/netI 0.0187
_diffrn_reflns_limit_h_max 28
_diffrn_reflns_limit_h_min 0
_diffrn_reflns_limit_k_max 18
_diffrn_reflns_limit_k_min 0
_diffrn_reflns_limit_l_max 53
_diffrn_reflns_limit_l_min 0
_diffrn_reflns_number 14716
_diffrn_reflns_theta_full 52.1557
_diffrn_reflns_theta_max 52.16
_diffrn_reflns_theta_min 1.70
_exptl_absorpt_coefficient_mu 0.096
_exptl_crystal_density_diffrn 1.3757
_exptl_crystal_F_000 1104.6098
_refine_diff_density_max 0.3648
_refine_diff_density_min -0.4589
_refine_diff_density_rms 0.0589
_refine_ls_d_res_high 0.4500
_refine_ls_d_res_low 11.9770
_refine_ls_goodness_of_fit_ref 1.0595
_refine_ls_hydrogen_treatment refall
_refine_ls_matrix_type full
_refine_ls_number_constraints 0
_refine_ls_number_parameters 280
_refine_ls_number_reflns 14716
_refine_ls_number_restraints 0
_refine_ls_restrained_S_all 1.0595
_refine_ls_R_factor_all 0.0369
_refine_ls_R_factor_gt 0.0310
_refine_ls_shift/su_max 0.0004
_refine_ls_shift/su_mean 0.0000
_refine_ls_structure_factor_coef Fsqd
_refine_ls_weighting_details 'w=1/[\s^2^(Fo^2^)+(0.0521P)^2^+0.0184P] where P=(Fo^2^+2Fc^2^)/3'
_refine_ls_weighting_scheme calc
_refine_ls_wR_factor_gt 0.0820
_refine_ls_wR_factor_ref 0.0856
_reflns_Friedel_coverage 0.0
_reflns_limit_h_max 28
_reflns_limit_h_min 0
_reflns_limit_k_max 18
_reflns_limit_k_min 0
_reflns_limit_l_max 53
_reflns_limit_l_min 0
_reflns_number_gt 12628
_reflns_number_total 14716
_reflns_threshold_expression I>=2u(I)
_cod_data_source_file 11_TAAM_ANIS_max.cif
_cod_data_source_block 11_TAAM_ANIS_max
_cod_original_cell_volume 2561.36(90)
_cod_database_code 2022024
_olex2_refinement_description
;
;
_olex2_submission_special_instructions 'No special instructions were received'

loop_
_space_group_symop_id
_space_group_symop_operation_xyz
1 x,y,z
2 x+1/2,-y+1/2,-z
3 -x,y+1/2,-z+1/2
4 -x+1/2,-y,z+1/2
5 -x,-y,-z
6 -x-1/2,y-1/2,z
7 x,-y-1/2,z-1/2
8 x-1/2,y,-z-1/2

loop_
_atom_site_label
_atom_site_type_symbol
_atom_site_fract_x
_atom_site_fract_y
_atom_site_fract_z
_atom_site_U_iso_or_equiv
_atom_site_adp_type
_atom_site_occupancy
_atom_site_refinement_flags_posn
O(1) O 0.727729(12) 0.26797(2) 0.146140(7) 0.01814(3) Uani 1.000000 .
O(2) O 0.682691(13) 0.25156(2) 0.234206(7) 0.01835(3) Uani 1.000000 .
O(4) O 0.456719(14) 0.06112(3) 0.091919(7) 0.02126(3) Uani 1.000000 .
N(1) N 0.411943(15) -0.00977(3) 0.194680(8) 0.02128(3) Uani 1.000000 .
H(1a H 0.3894(6) 0.0017(9) 0.1534(3) 0.0458(18) Uani 1.000000 .
H(1b H 0.3686(5) -0.0777(8) 0.2226(2) 0.0381(16) Uani 1.000000 .
C(31 C 0.502184(13) 0.05232(2) 0.209352(7) 0.01487(3) Uani 1.000000 .
C14 C 0.567027(13) 0.12813(2) 0.168555(7) 0.01430(2) Uani 1.000000 .
C13 C 0.658541(13) 0.21631(2) 0.186270(8) 0.01473(2) Uani 1.000000 .
C15 C 0.538970(15) 0.12247(2) 0.109863(8) 0.01559(3) Uani 1.000000 .
C(5) C 0.598190(19) 0.18362(3) 0.011828(9) 0.01977(3) Uani 1.000000 .
H(5) H 0.5238(5) 0.1314(8) -0.0021(2) 0.0356(16) Uani 1.000000 .
C(6) C 0.67410(2) 0.23764(3) -0.024934(10) 0.02301(4) Uani 1.000000 .
H(6) H 0.6618(5) 0.2334(8) -0.0717(3) 0.0396(17) Uani 1.000000 .
C(7) C 0.76798(2) 0.29973(3) -0.004095(11) 0.02373(4) Uani 1.000000 .
H(7) H 0.8298(5) 0.3422(9) -0.0328(3) 0.0491(19) Uani 1.000000 .
C(8) C 0.785210(19) 0.30789(3) 0.053433(11) 0.02114(3) Uani 1.000000 .
H(8) H 0.8560(5) 0.3536(9) 0.0690(3) 0.0480(19) Uani 1.000000 .
C(9) C 0.707870(16) 0.25336(2) 0.089848(8) 0.01643(3) Uani 1.000000 .
C(10 C 0.614738(15) 0.18981(2) 0.069913(8) 0.01585(3) Uani 1.000000 .
C1 C 0.530382(13) 0.02973(2) 0.269330(7) 0.01449(2) Uani 1.000000 .
C2 C 0.620306(15) -0.05588(3) 0.283580(9) 0.01795(3) Uani 1.000000 .
H2 H 0.6721(4) -0.1039(8) 0.2519(3) 0.0369(15) Uani 1.000000 .
C3 C 0.64260(2) -0.08696(3) 0.339663(11) 0.02307(4) Uani 1.000000 .
H3 H 0.7137(5) -0.1554(9) 0.3500(3) 0.051(2) Uani 1.000000 .
C4 C 0.57628(3) -0.03052(4) 0.381725(10) 0.02553(4) Uani 1.000000 .
H4 H 0.5955(6) -0.0564(11) 0.4248(3) 0.058(2) Uani 1.000000 .
C11 C 0.48638(3) 0.05472(3) 0.367378(10) 0.02473(4) Uani 1.000000 .
H11 H 0.4337(6) 0.0987(10) 0.3988(3) 0.054(2) Uani 1.000000 .
C12 C 0.462603(18) 0.08364(3) 0.311131(9) 0.01923(3) Uani 1.000000 .
H12 H 0.3916(5) 0.1511(8) 0.2995(3) 0.0398(16) Uani 1.000000 .

loop_
_atom_site_aniso_label
_atom_site_aniso_U_11
_atom_site_aniso_U_22
_atom_site_aniso_U_33
_atom_site_aniso_U_12
_atom_site_aniso_U_13
_atom_site_aniso_U_23
O(1) 0.01407(5) 0.02138(6) 0.01897(5) -0.00492(4) -0.00005(4) -0.00073(4)
O(2) 0.01606(5) 0.02184(6) 0.01715(5) -0.00363(4) -0.00257(4) -0.00412(4)
O(4) 0.01862(6) 0.02982(8) 0.01535(5) -0.00874(5) -0.00405(4) 0.00074(5)
N(1) 0.01518(6) 0.03046(9) 0.01820(6) -0.00799(6) -0.00299(4) 0.00424(6)
H(1a 0.049(4) 0.054(5) 0.035(4) -0.009(4) -0.024(3) 0.013(3)
H(1b 0.033(4) 0.055(5) 0.027(3) -0.012(3) 0.000(3) 0.012(3)
C(31 0.01186(5) 0.01826(6) 0.01450(5) -0.00134(4) -0.00098(4) 0.00001(4)
C14 0.01198(5) 0.01719(6) 0.01373(5) -0.00238(4) -0.00109(4) -0.00093(4)
C13 0.01211(5) 0.01615(6) 0.01592(5) -0.00167(4) -0.00134(4) -0.00220(4)
C15 0.01446(5) 0.01834(6) 0.01398(5) -0.00310(5) -0.00151(4) -0.00040(4)
C(5) 0.02381(8) 0.02062(7) 0.01488(6) -0.00162(6) 0.00035(5) 0.00120(5)
H(5) 0.030(3) 0.051(5) 0.025(3) 0.001(3) -0.005(3) 0.002(3)
C(6) 0.02993(10) 0.02205(8) 0.01704(7) -0.00070(7) 0.00437(7) 0.00290(6)
H(6) 0.051(4) 0.053(5) 0.015(3) 0.015(3) -0.004(3) 0.002(3)
C(7) 0.02690(10) 0.02198(8) 0.02232(8) -0.00190(7) 0.00785(7) 0.00365(6)
H(7) 0.035(4) 0.050(5) 0.062(5) -0.015(3) 0.017(3) 0.005(4)
C(8) 0.01984(7) 0.02046(7) 0.02313(8) -0.00351(6) 0.00523(6) 0.00227(6)
H(8) 0.034(4) 0.041(4) 0.069(5) -0.015(3) 0.012(4) 0.011(4)
C(9) 0.01538(6) 0.01590(6) 0.01801(6) -0.00191(5) 0.00193(5) 0.00033(4)
C(10 0.01651(6) 0.01620(6) 0.01482(5) -0.00150(5) 0.00040(4) 0.00013(4)
C1 0.01244(5) 0.01717(6) 0.01384(5) 0.00108(4) -0.00006(4) -0.00095(4)
C2 0.01349(5) 0.02098(7) 0.01939(6) 0.00226(5) -0.00142(5) 0.00075(5)
H2 0.017(3) 0.044(4) 0.049(4) 0.004(3) 0.009(3) 0.003(4)
C3 0.02044(8) 0.02572(9) 0.02306(8) -0.00201(7) -0.00753(6) 0.00531(7)
H3 0.035(4) 0.045(5) 0.073(5) 0.004(4) -0.018(3) 0.033(4)
C4 0.03468(12) 0.02594(9) 0.01599(7) -0.00690(9) -0.00557(7) 0.00165(6)
H4 0.076(5) 0.060(5) 0.037(4) -0.007(5) -0.020(4) 0.012(4)
C11 0.03492(12) 0.02358(9) 0.01570(7) -0.00052(8) 0.00506(7) -0.00286(6)
H11 0.064(5) 0.063(6) 0.035(4) -0.007(4) 0.019(4) -0.021(4)
C12 0.01989(7) 0.02005(7) 0.01775(6) 0.00338(6) 0.00445(5) -0.00097(5)
H12 0.032(4) 0.042(4) 0.045(4) 0.020(3) 0.020(3) 0.009(3)

loop_
_atom_type_symbol
_atom_type_description
_atom_type_scat_dispersion_real
_atom_type_scat_dispersion_imag
_atom_type_scat_source
_atom_type_scat_dispersion_source
C C 0.00347 0.00161 'Clementi & Roetti, C., At. Data Nucl. Data Tables 1974, 14, (177-478); Clementi & Raimondi, J. Chem. Phys., 1963, 38, (2686-2689)' 'Henke, Gullikson and Davis, At. Data and Nucl. Data Tables, 1993, 54, 2'
H H 0.00000 0.00000 'Clementi & Roetti, C., At. Data Nucl. Data Tables 1974, 14, (177-478); Clementi & Raimondi, J. Chem. Phys., 1963, 38, (2686-2689)' 'Henke, Gullikson and Davis, At. Data and Nucl. Data Tables, 1993, 54, 2'
N N 0.00653 0.00323 'Clementi & Roetti, C., At. Data Nucl. Data Tables 1974, 14, (177-478); Clementi & Raimondi, J. Chem. Phys., 1963, 38, (2686-2689)' 'Henke, Gullikson and Davis, At. Data and Nucl. Data Tables, 1993, 54, 2'
O O 0.01158 0.00611 'Clementi & Roetti, C., At. Data Nucl. Data Tables 1974, 14, (177-478); Clementi & Raimondi, J. Chem. Phys., 1963, 38, (2686-2689)' 'Henke, Gullikson and Davis, At. Data and Nucl. Data Tables, 1993, 54, 2'

loop_
_geom_angle_atom_site_label_1
_geom_angle_atom_site_label_2
_geom_angle_atom_site_label_3
_geom_angle
_geom_angle_site_symmetry_1
_geom_angle_site_symmetry_3
_geom_angle_publ_flag
C(9) O(1) C13 122.241(16) . . ?
H(1b N(1) H(1a 120.8(5) . . ?
C(31 N(1) H(1a 117.9(4) . . ?
C(31 N(1) H(1b 121.0(3) . . ?
C14 C(31 N(1) 120.335(17) . . ?
C1 C(31 N(1) 114.980(16) . . ?
C1 C(31 C14 124.631(15) . . ?
C13 C14 C(31 119.800(15) . . ?
C15 C14 C(31 120.017(15) . . ?
C15 C14 C13 120.133(16) . . ?
O(2) C13 O(1) 114.445(16) . . ?
C14 C13 O(1) 118.640(15) . . ?
C14 C13 O(2) 126.915(18) . . ?
C14 C15 O(4) 123.806(17) . . ?
C(10 C15 O(4) 119.491(17) . . ?
C(10 C15 C14 116.680(16) . . ?
C(6) C(5) H(5) 123.2(3) . . ?
C(10 C(5) H(5) 116.4(3) . . ?
C(10 C(5) C(6) 120.41(2) . . ?
H(6) C(6) C(5) 121.2(4) . . ?
C(7) C(6) C(5) 119.99(2) . . ?
C(7) C(6) H(6) 118.8(4) . . ?
H(7) C(7) C(6) 121.0(4) . . ?
C(8) C(7) C(6) 120.28(2) . . ?
C(8) C(7) H(7) 118.7(4) . . ?
H(8) C(8) C(7) 120.2(3) . . ?
C(9) C(8) C(7) 118.98(2) . . ?
C(9) C(8) H(8) 120.8(3) . . ?
C(8) C(9) O(1) 116.618(19) . . ?
C(10 C(9) O(1) 121.855(17) . . ?
C(10 C(9) C(8) 121.52(2) . . ?
C(5) C(10 C15 121.678(18) . . ?
C(9) C(10 C15 119.417(17) . . ?
C(9) C(10 C(5) 118.810(18) . . ?
C2 C1 C(31 119.943(16) . . ?
C12 C1 C(31 119.616(17) . . ?
C12 C1 C2 120.262(18) . . ?
H2 C2 C1 121.6(3) . . ?
C3 C2 C1 119.83(2) . . ?
C3 C2 H2 118.5(3) . . ?
H3 C3 C2 118.7(4) . . ?
C4 C3 C2 120.21(2) . . ?
C4 C3 H3 121.1(4) . . ?
H4 C4 C3 118.5(5) . . ?
C11 C4 C3 119.85(2) . . ?
C11 C4 H4 121.6(5) . . ?
H11 C11 C4 121.4(4) . . ?
C12 C11 C4 120.19(2) . . ?
C12 C11 H11 118.4(4) . . ?
C11 C12 C1 119.64(2) . . ?
H12 C12 C1 119.8(3) . . ?
H12 C12 C11 120.5(3) . . ?

loop_
_geom_bond_atom_site_label_1
_geom_bond_atom_site_label_2
_geom_bond_distance
_geom_bond_site_symmetry_2
_geom_bond_publ_flag
O(1) C13 1.3807(2) . ?
O(1) C(9) 1.3779(3) . ?
O(2) C13 1.2251(2) . ?
O(4) C15 1.2540(2) . ?
N(1) H(1a 1.034(6) . ?
N(1) H(1b 1.038(6) . ?
N(1) C(31 1.3220(2) . ?
C(31 C14 1.4321(3) . ?
C(31 C1 1.4939(2) . ?
C14 C13 1.4531(2) . ?
C14 C15 1.4527(2) . ?
C15 C(10 1.4782(3) . ?
C(5) H(5) 1.105(6) . ?
C(5) C(6) 1.3921(3) . ?
C(5) C(10 1.4086(3) . ?
C(6) H(6) 1.133(6) . ?
C(6) C(7) 1.4090(4) . ?
C(7) H(7) 1.111(7) . ?
C(7) C(8) 1.3975(4) . ?
C(8) H(8) 1.058(7) . ?
C(8) C(9) 1.4013(3) . ?
C(9) C(10 1.3976(3) . ?
C1 C2 1.4032(3) . ?
C1 C12 1.4032(3) . ?
C2 H2 1.087(6) . ?
C2 C3 1.3978(3) . ?
C3 H3 1.108(7) . ?
C3 C4 1.4028(4) . ?
C4 H4 1.082(7) . ?
C4 C11 1.4020(5) . ?
C11 H11 1.078(7) . ?
C11 C12 1.4025(3) . ?
C12 H12 1.109(6) . ?

loop_
_geom_hbond_atom_site_label_D
_geom_hbond_atom_site_label_H
_geom_hbond_atom_site_label_A
_geom_hbond_distance_DH
_geom_hbond_distance_HA
_geom_hbond_distance_DA
_geom_hbond_angle_DHA
_geom_hbond_site_symmetry_A
N(1) H(1a O(4) 1.034(6) 1.781(7) 2.5958(3) 132.7(6) .
